data_7712753
loop_
_publ_author_name
'Pandey, Madhusudan Kumar'
'Sheokand, Sonu'
'Balakrishna, Maravanji Shivaramaiah'

_publ_section_title
;
 Synthesis and characterization of cyclodiphosphazanes embedded macrocycle
 tetrabromo-resorcin[4]arene-tetrakis(cyclodiphospha-zane) and its
 tetra-rhodium(I) complex
;
_journal_name_full 'Dalton Transactions'
_journal_paper_doi 10.1039/D3DT00880K
_journal_year 2023
_chemical_formula_moiety '2(C108 H152 Br4 Cl4 N8 O8 P8 Rh4)'
_chemical_formula_sum 'C216 H304 Br8 Cl8 N16 O16 P16 Rh8'
_chemical_formula_weight 5622.41
_space_group_crystal_system orthorhombic
_space_group_IT_number 38
_space_group_name_Hall 'A 2 -2'
_space_group_name_H-M_alt 'A m m 2'
_atom_sites_solution_hydrogens geom
_atom_sites_solution_primary dual
_audit_creation_date 2023-03-21
_audit_creation_method
;
Olex2 1.5
(compiled 2023.03.06 svn.rbb2c1857 for OlexSys, GUI svn.r6748)
;
_audit_update_record
;
2023-03-23 deposited with the CCDC.	2023-04-10 downloaded from the CCDC.
;
_cell_angle_alpha 90
_cell_angle_beta 90
_cell_angle_gamma 90
_cell_formula_units_Z 2
_cell_length_a 32.9022(9)
_cell_length_b 37.7479(10)
_cell_length_c 12.5306(4)
_cell_measurement_reflns_used 26707
_cell_measurement_temperature 100.00
_cell_measurement_theta_max 29.9180
_cell_measurement_theta_min 1.7860
_cell_volume 15562.9(8)
_computing_molecular_graphics 'Olex2 1.5 (Dolomanov et al., 2009)'
_computing_publication_material 'Olex2 1.5 (Dolomanov et al., 2009)'
_computing_structure_refinement 'SHELXL 2014/7 (Sheldrick, 2015)'
_computing_structure_solution 'SHELXT 2014/4 (Sheldrick, 2014)'
_diffrn_ambient_temperature 100.00
_diffrn_measured_fraction_theta_full 0.995
_diffrn_measured_fraction_theta_max 0.995
_diffrn_measurement_device_type 'Rigaku Saturn724+'
_diffrn_radiation_type MoK\a
_diffrn_radiation_wavelength 0.71073
_diffrn_reflns_av_R_equivalents 0.1771
_diffrn_reflns_av_unetI/netI 0.1066
_diffrn_reflns_Laue_measured_fraction_full 0.995
_diffrn_reflns_Laue_measured_fraction_max 0.995
_diffrn_reflns_limit_h_max 39
_diffrn_reflns_limit_h_min -39
_diffrn_reflns_limit_k_max 44
_diffrn_reflns_limit_k_min -44
_diffrn_reflns_limit_l_max 14
_diffrn_reflns_limit_l_min -14
_diffrn_reflns_number 87929
_diffrn_reflns_point_group_measured_fraction_full 0.997
_diffrn_reflns_point_group_measured_fraction_max 0.997
_diffrn_reflns_theta_full 25.000
_diffrn_reflns_theta_max 25.000
_diffrn_reflns_theta_min 1.821
_exptl_absorpt_coefficient_mu 1.637
_exptl_absorpt_correction_T_max 1.00000
_exptl_absorpt_correction_T_min 0.45534
_exptl_absorpt_correction_type numerical
_exptl_absorpt_process_details
;
CrysAlisPro 1.171.38.43 (Rigaku Oxford Diffraction, 2015)
Empirical absorption correction using spherical harmonics,
 implemented in SCALE3 ABSPACK scaling algorithm.
;
_exptl_crystal_colour yellow
_exptl_crystal_density_diffrn 1.200
_exptl_crystal_description plate
_exptl_crystal_F_000 5712
_exptl_crystal_size_max 0.254
_exptl_crystal_size_mid 0.165
_exptl_crystal_size_min 0.092
_refine_diff_density_max 1.286
_refine_diff_density_min -1.036
_refine_diff_density_rms 0.116
_refine_ls_abs_structure_details
;
 Refined as an inversion twin.
;
_refine_ls_abs_structure_Flack 0.039(17)
_refine_ls_extinction_method none
_refine_ls_goodness_of_fit_ref 1.024
_refine_ls_hydrogen_treatment constr
_refine_ls_matrix_type full
_refine_ls_number_parameters 662
_refine_ls_number_reflns 14156
_refine_ls_number_restraints 128
_refine_ls_restrained_S_all 1.073
_refine_ls_R_factor_all 0.0967
_refine_ls_R_factor_gt 0.0719
_refine_ls_shift/su_max 0.001
_refine_ls_shift/su_mean 0.000
_refine_ls_structure_factor_coef Fsqd
_refine_ls_weighting_details 'w=1/[\s^2^(Fo^2^)+(0.0937P)^2^+28.7305P] where P=(Fo^2^+2Fc^2^)/3'
_refine_ls_weighting_scheme calc
_refine_ls_wR_factor_gt 0.1682
_refine_ls_wR_factor_ref 0.1877
_reflns_Friedel_coverage 0.906
_reflns_Friedel_fraction_full 0.998
_reflns_Friedel_fraction_max 0.998
_reflns_number_gt 10699
_reflns_number_total 14156
_reflns_threshold_expression 'I > 2\s(I)'
_cod_data_source_file d3dt00880k2.cif
_cod_data_source_block compound-2
_cod_database_code 7712753
_shelx_shelxl_version_number 2014/7
_shelx_space_group_comment
;
The symmetry employed for this shelxl refinement is uniquely defined
by the following loop, which should always be used as a source of
symmetry information in preference to the above space-group names.
They are only intended as comments.
;
_olex2_refinement_description
;
1. Twinned data refinement
 Scales: 0.961(17)
 0.039(17)
2. Fixed Uiso
 At 1.2 times of:
  All C(H) groups, All C(H,H) groups
 At 1.5 times of:
  All C(H,H,H) groups
3. Restrained distances
 C5-C6_$1 \\sim C5-C6A_$1
 with sigma of 0.02
 C6-C7_$2 \\sim C6A_$2-C7A_$3
 with sigma of 0.02
 C7-C8 \\sim C7A-C8A
 with sigma of 0.02
 C8-C9 \\sim C8A-C9A
 with sigma of 0.02
 C5-C7 \\sim C5-C7A
 with sigma of 0.04
 C6-C8_$2 \\sim C6A_$2-C8A_$3
 with sigma of 0.04
 C7-C9 \\sim C7A-C9A
 with sigma of 0.04
4. Uiso/Uaniso restraints and constraints
Uanis(C10) \\sim Ueq: with sigma of 0.001 and sigma for terminal atoms of 0.002
Uanis(C59) \\sim Ueq: with sigma of 0.001 and sigma for terminal atoms of 0.002
Uanis(C49) \\sim Ueq, Uanis(C54) \\sim Ueq, Uanis(C19) \\sim Ueq, Uanis(C21)
\\sim Ueq, Uanis(C46) \\sim Ueq: with sigma of 0.001 and sigma for terminal
atoms of 0.002
Uanis(C21) \\sim Ueq, Uanis(C46) \\sim Ueq: with sigma of 0.001 and sigma for
terminal atoms of 0.002
Uanis(C21) \\sim Ueq: with sigma of 0.001 and sigma for terminal atoms of 0.002
Uanis(Rh1) \\sim Ueq: with sigma of 0.001 and sigma for terminal atoms of 0.002
Uanis(C6) \\sim Ueq, Uanis(C6A) \\sim Ueq, Uanis(C7) \\sim Ueq, Uanis(C8) \\sim
Ueq, Uanis(C9) \\sim Ueq, Uanis(C9A) \\sim Ueq, Uanis(C8A) \\sim Ueq,
Uanis(C7A) \\sim Ueq: with sigma of 0.001 and sigma for terminal atoms of 0.002
Uanis(C4) \\sim Ueq, Uanis(C35) \\sim Ueq, Uanis(C36) \\sim Ueq: with sigma of
0.001 and sigma for terminal atoms of 0.002
Uanis(C37) \\sim Ueq: with sigma of 0.001 and sigma for terminal atoms of 0.002
Uanis(C36) = Uanis(C35) = Uanis(C4)
Uanis(C37) = Uanis(C36) = Uanis(C35) = Uanis(C4)
Uanis(C9A) = Uanis(C8A) = Uanis(C7A) = Uanis(C8) = Uanis(C9) = Uanis(C7) =
Uanis(C6)
5. Others
 Fixed Sof: H5A(0.55) H5B(0.45) C6(0.55) H6A(0.55) H6B(0.55) C7(0.55)
 H7A(0.55) H7B(0.55) C8(0.55) H8A(0.55) H8B(0.55) C9(0.55) C6A(0.45) H6AA(0.45)
 H6AB(0.45) C7A(0.45) H7AA(0.45) H7AB(0.45) C8A(0.45) H8AA(0.45) H8AB(0.45)
 C9A(0.45)
6.a Ternary CH refined with riding coordinates:
 C5(H5A), C5(H5B), C22(H22), C25(H25), C34(H34), C26(H26), C29(H29), C56(H56),
 C52(H52), C55(H55), C51(H51)
6.b Secondary CH2 refined with riding coordinates:
 C27(H27A,H27B), C28(H28A,H28B), C23(H23A,H23B), C24(H24A,H24B), C57(H57A,
 H57B), C53(H53A,H53B), C58(H58A,H58B), C54(H54A,H54B), C6(H6A,H6B), C7(H7A,
 H7B), C8(H8A,H8B), C6A(H6AA,H6AB), C7A(H7AA,H7AB), C8A(H8AA,H8AB), C4(H4A,H4B),
  C35(H35A,H35B), C36(H36A,H36B)
6.c Aromatic/amide H refined with riding coordinates:
 C39(H39), C10(H10), C59(H59), C33(H33)
6.d Idealised Me refined as rotating group:
 C15(H15A,H15B,H15C), C16(H16A,H16B,H16C), C17(H17A,H17B,H17C), C49(H49A,H49B,
 H49C), C50(H50A,H50B,H50C), C48(H48A,H48B,H48C), C20(H20A,H20B,H20C), C19(H19A,
 H19B,H19C), C21(H21A,H21B,H21C), C45(H45A,H45B,H45C), C44(H44A,H44B,H44C),
 C46(H46A,H46B,H46C)
;
_olex2_submission_special_instructions 'No special instructions were received'

loop_
_space_group_symop_operation_xyz
'x, y, z'
'-x, -y, z'
'x, -y, z'
'-x, y, z'
'x, y+1/2, z+1/2'
'-x, -y+1/2, z+1/2'
'x, -y+1/2, z+1/2'
'-x, y+1/2, z+1/2'

loop_
_atom_site_label
_atom_site_type_symbol
_atom_site_fract_x
_atom_site_fract_y
_atom_site_fract_z
_atom_site_U_iso_or_equiv
_atom_site_adp_type
_atom_site_occupancy
_atom_site_site_symmetry_order
_atom_site_calc_flag
_atom_site_refinement_flags_posn
_atom_site_refinement_flags_adp
_atom_site_refinement_flags_occupancy
_atom_site_disorder_assembly
_atom_site_disorder_group
Rh1 Rh 0.85225(3) 0.69522(2) -0.74157(10) 0.0382(3) Uani 1 1 d . U . . .
Br1 Br 1.0000 0.68820(4) -0.74961(17) 0.0358(4) Uani 1 2 d S T P . .
Rh2 Rh 0.72404(4) 0.62851(4) -1.14914(13) 0.0686(4) Uani 1 1 d . . . . .
Br2 Br 0.90418(7) 0.5000 -0.50938(15) 0.0473(5) Uani 1 2 d S T P . .
Br3 Br 0.71634(6) 0.5000 -1.1548(2) 0.0628(6) Uani 1 2 d S T P . .
Br4 Br 0.5000 0.58526(9) -0.90873(18) 0.0727(8) Uani 1 2 d S T P . .
Cl1 Cl 0.81554(10) 0.68513(8) -0.5817(3) 0.0455(8) Uani 1 1 d . . . . .
P1 P 0.88583(10) 0.64417(8) -0.7204(3) 0.0370(8) Uani 1 1 d . . . . .
P2 P 0.87266(10) 0.58608(9) -0.6234(3) 0.0394(8) Uani 1 1 d . . . . .
P4 P 0.59965(13) 0.61134(11) -1.0246(4) 0.0547(10) Uani 1 1 d . . . . .
Cl2 Cl 0.71326(13) 0.66026(12) -0.9887(4) 0.0743(13) Uani 1 1 d . . . . .
P3 P 0.66493(12) 0.59957(11) -1.1234(4) 0.0582(11) Uani 1 1 d . . . . .
O2 O 0.9141(2) 0.56357(19) -0.6582(7) 0.0325(18) Uani 1 1 d . . . . .
O1 O 0.9268(2) 0.6427(2) -0.7957(8) 0.040(2) Uani 1 1 d . . . . .
O4 O 0.5730(3) 0.5749(3) -1.0578(8) 0.048(2) Uani 1 1 d . . . . .
C2 C 0.9626(3) 0.6230(3) -0.8006(9) 0.025(2) Uani 1 1 d . . . . .
C11 C 0.9211(3) 0.5326(3) -0.8231(10) 0.027(3) Uani 1 1 d . . . . .
C1 C 1.0000 0.6391(4) -0.7854(14) 0.032(4) Uani 1 2 d S T P . .
C39 C 0.5822(5) 0.5000 -1.2504(14) 0.030(3) Uani 1 2 d S T P . .
H39 H 0.5539 0.5000 -1.2658 0.036 Uiso 1 2 calc R U P . .
O3 O 0.6639(3) 0.5637(2) -1.1971(9) 0.057(3) Uani 1 1 d . . . . .
C12 C 0.9142(4) 0.5321(3) -0.7139(9) 0.029(3) Uani 1 1 d . . . . .
N1 N 0.8589(3) 0.6061(2) -0.7409(10) 0.036(2) Uani 1 1 d . . . . .
N2 N 0.8977(3) 0.6251(3) -0.6037(9) 0.042(3) Uani 1 1 d . . . . .
C13 C 0.9115(5) 0.5000 -0.6590(13) 0.025(3) Uani 1 2 d S T P . .
C10 C 0.9250(5) 0.5000 -0.8783(12) 0.024(3) Uani 1 2 d S TU P . .
H10 H 0.9303 0.5000 -0.9528 0.028 Uiso 1 2 calc R U P . .
C14 C 0.8207(4) 0.5991(3) -0.7981(11) 0.039(3) Uani 1 1 d . . . . .
C5 C 0.9256(4) 0.5680(3) -0.8792(11) 0.035(3) Uani 1 1 d D . . . .
H5A H 0.9008 0.5825 -0.8661 0.042 Uiso 0.55 1 calc R U P A 1
H5B H 0.9012 0.5825 -0.8611 0.042 Uiso 0.45 1 calc R U P B 2
C22 C 0.8224(3) 0.7503(3) -0.7478(12) 0.035(3) Uani 1 1 d . . . . .
H22 H 0.8083 0.7582 -0.6812 0.042 Uiso 1 1 calc R U . . .
C59 C 1.0000 0.5715(4) -0.8522(12) 0.026(4) Uani 1 2 d S TU P . .
H59 H 1.0000 0.5471 -0.8708 0.032 Uiso 1 2 calc R U P . .
C42 C 0.6601(6) 0.5000 -1.1844(18) 0.048(5) Uani 1 2 d S T P . .
C3 C 0.9628(4) 0.5881(3) -0.8394(9) 0.031(3) Uani 1 1 d . . . . .
C15 C 0.8179(4) 0.5590(3) -0.8165(13) 0.046(4) Uani 1 1 d . . . . .
H15A H 0.8390 0.5517 -0.8670 0.069 Uiso 1 1 calc R U . . .
H15B H 0.7911 0.5532 -0.8457 0.069 Uiso 1 1 calc R U . . .
H15C H 0.8217 0.5466 -0.7486 0.069 Uiso 1 1 calc R U . . .
C16 C 0.7839(4) 0.6115(3) -0.7340(14) 0.052(4) Uani 1 1 d . . . . .
H16A H 0.7830 0.5988 -0.6659 0.078 Uiso 1 1 calc R U . . .
H16B H 0.7590 0.6066 -0.7745 0.078 Uiso 1 1 calc R U . . .
H16C H 0.7860 0.6370 -0.7207 0.078 Uiso 1 1 calc R U . . .
C32 C 0.5373(3) 0.5696(3) -1.2209(10) 0.033(3) Uani 1 1 d . . . . .
C27 C 0.8440(4) 0.7198(4) -0.9742(12) 0.046(4) Uani 1 1 d . . . . .
H27A H 0.8424 0.7051 -1.0396 0.055 Uiso 1 1 calc R U . . .
H27B H 0.8543 0.7434 -0.9951 0.055 Uiso 1 1 calc R U . . .
C25 C 0.8975(4) 0.7211(3) -0.8256(13) 0.050(4) Uani 1 1 d . . . . .
H25 H 0.9250 0.7104 -0.8150 0.060 Uiso 1 1 calc R U . . .
C28 C 0.8000(4) 0.7242(4) -0.9279(12) 0.051(4) Uani 1 1 d . . . . .
H28A H 0.7877 0.7462 -0.9568 0.061 Uiso 1 1 calc R U . . .
H28B H 0.7830 0.7040 -0.9509 0.061 Uiso 1 1 calc R U . . .
C34 C 0.5772(4) 0.5645(4) -1.2768(10) 0.038(3) Uani 1 1 d . . . . .
H34 H 0.5944 0.5856 -1.2595 0.046 Uiso 1 1 calc R U . . .
C33 C 0.5000 0.5666(4) -1.2743(15) 0.036(4) Uani 1 2 d S T P . .
H33 H 0.5000 0.5625 -1.3491 0.044 Uiso 1 2 calc R U P . .
C17 C 0.8214(4) 0.6172(4) -0.9058(12) 0.050(4) Uani 1 1 d . . . . .
H17A H 0.8168 0.6427 -0.8963 0.076 Uiso 1 1 calc R U . . .
H17B H 0.7999 0.6073 -0.9510 0.076 Uiso 1 1 calc R U . . .
H17C H 0.8478 0.6134 -0.9397 0.076 Uiso 1 1 calc R U . . .
N4 N 0.6212(4) 0.6229(3) -1.1420(11) 0.054(3) Uani 1 1 d . . . . .
C23 C 0.8521(4) 0.7766(3) -0.7968(13) 0.047(4) Uani 1 1 d . . . . .
H23A H 0.8518 0.7988 -0.7546 0.057 Uiso 1 1 calc R U . . .
H23B H 0.8433 0.7823 -0.8703 0.057 Uiso 1 1 calc R U . . .
C31 C 0.5357(4) 0.5756(3) -1.1134(11) 0.040(3) Uani 1 1 d . . . . .
C26 C 0.8740(4) 0.7029(3) -0.8987(12) 0.046(3) Uani 1 1 d . . . . .
H26 H 0.8879 0.6816 -0.9291 0.055 Uiso 1 1 calc R U . . .
N3 N 0.6450(4) 0.5896(3) -1.0071(11) 0.056(3) Uani 1 1 d . . . . .
C24 C 0.8960(4) 0.7614(4) -0.7994(13) 0.054(4) Uani 1 1 d . . . . .
H24A H 0.9090 0.7655 -0.7292 0.064 Uiso 1 1 calc R U . . .
H24B H 0.9120 0.7745 -0.8537 0.064 Uiso 1 1 calc R U . . .
C40 C 0.6004(4) 0.5323(3) -1.2404(11) 0.041(3) Uani 1 1 d . . . . .
C29 C 0.8003(4) 0.7260(3) -0.8139(13) 0.045(4) Uani 1 1 d . . . . .
H29 H 0.7735 0.7193 -0.7822 0.054 Uiso 1 1 calc R U . . .
C56 C 0.7866(5) 0.6530(5) -1.1603(17) 0.076(6) Uani 1 1 d . . . . .
H56 H 0.7969 0.6628 -1.0914 0.091 Uiso 1 1 calc R U . . .
C30 C 0.5000 0.5780(5) -1.0594(16) 0.043(5) Uani 1 2 d S T P . .
C41 C 0.6401(4) 0.5322(4) -1.2044(12) 0.051(4) Uani 1 1 d . . . . .
C57 C 0.8150(6) 0.6275(6) -1.2135(17) 0.087(6) Uani 1 1 d . . . . .
H57A H 0.8208 0.6362 -1.2866 0.105 Uiso 1 1 calc R U . . .
H57B H 0.8410 0.6273 -1.1737 0.105 Uiso 1 1 calc R U . . .
C47 C 0.6113(6) 0.6560(4) -1.2015(18) 0.078(6) Uani 1 1 d . . . . .
C52 C 0.7290(6) 0.6110(6) -1.3092(15) 0.077(6) Uani 1 1 d . . . . .
H52 H 0.7042 0.5988 -1.3372 0.093 Uiso 1 1 calc R U . . .
C55 C 0.7588(6) 0.6747(6) -1.2121(16) 0.088(7) Uani 1 1 d . . . . .
H55 H 0.7531 0.6976 -1.1746 0.106 Uiso 1 1 calc R U . . .
C49 C 0.6253(8) 0.6889(6) -1.133(2) 0.110(8) Uani 1 1 d . U . . .
H49A H 0.6127 0.7104 -1.1613 0.164 Uiso 1 1 calc R U . . .
H49B H 0.6549 0.6911 -1.1365 0.164 Uiso 1 1 calc R U . . .
H49C H 0.6169 0.6855 -1.0586 0.164 Uiso 1 1 calc R U . . .
C50 C 0.5668(6) 0.6577(4) -1.220(2) 0.090(7) Uani 1 1 d . . . . .
H50A H 0.5524 0.6497 -1.1562 0.135 Uiso 1 1 calc R U . . .
H50B H 0.5597 0.6423 -1.2805 0.135 Uiso 1 1 calc R U . . .
H50C H 0.5590 0.6821 -1.2365 0.135 Uiso 1 1 calc R U . . .
C51 C 0.7527(6) 0.5902(5) -1.242(2) 0.090(7) Uani 1 1 d . . . . .
H51 H 0.7408 0.5661 -1.2308 0.108 Uiso 1 1 calc R U . . .
C48 C 0.6349(8) 0.6546(6) -1.309(2) 0.112(9) Uani 1 1 d . . . . .
H48A H 0.6309 0.6769 -1.3479 0.168 Uiso 1 1 calc R U . . .
H48B H 0.6247 0.6349 -1.3524 0.168 Uiso 1 1 calc R U . . .
H48C H 0.6639 0.6512 -1.2950 0.168 Uiso 1 1 calc R U . . .
C53 C 0.7482(7) 0.6394(7) -1.3889(18) 0.108(8) Uani 1 1 d . . . . .
H53A H 0.7753 0.6311 -1.4129 0.129 Uiso 1 1 calc R U . . .
H53B H 0.7306 0.6419 -1.4525 0.129 Uiso 1 1 calc R U . . .
C58 C 0.7994(6) 0.5910(7) -1.2204(19) 0.109(8) Uani 1 1 d . . . . .
H58A H 0.8053 0.5784 -1.1528 0.130 Uiso 1 1 calc R U . . .
H58B H 0.8136 0.5783 -1.2787 0.130 Uiso 1 1 calc R U . . .
C54 C 0.7525(8) 0.6759(6) -1.3319(19) 0.105(7) Uani 1 1 d . U . . .
H54A H 0.7757 0.6887 -1.3642 0.126 Uiso 1 1 calc R U . . .
H54B H 0.7277 0.6900 -1.3467 0.126 Uiso 1 1 calc R U . . .
C18 C 0.9174(4) 0.6365(4) -0.5036(11) 0.048(4) Uani 1 1 d . . . . .
C20 C 0.8876(5) 0.6362(4) -0.4112(12) 0.053(4) Uani 1 1 d . . . . .
H20A H 0.8659 0.6534 -0.4246 0.079 Uiso 1 1 calc R U . . .
H20B H 0.9019 0.6424 -0.3452 0.079 Uiso 1 1 calc R U . . .
H20C H 0.8757 0.6125 -0.4041 0.079 Uiso 1 1 calc R U . . .
C19 C 0.9326(7) 0.6752(6) -0.5202(19) 0.099(7) Uani 1 1 d . U . . .
H19A H 0.9542 0.6754 -0.5742 0.149 Uiso 1 1 calc R U . . .
H19B H 0.9433 0.6844 -0.4526 0.149 Uiso 1 1 calc R U . . .
H19C H 0.9100 0.6901 -0.5441 0.149 Uiso 1 1 calc R U . . .
C21 C 0.9500(11) 0.6104(9) -0.481(3) 0.154(12) Uani 1 1 d . U . . .
H21A H 0.9380 0.5888 -0.4511 0.230 Uiso 1 1 calc R U . . .
H21B H 0.9692 0.6205 -0.4296 0.230 Uiso 1 1 calc R U . . .
H21C H 0.9643 0.6046 -0.5473 0.230 Uiso 1 1 calc R U . . .
C43 C 0.6584(6) 0.5737(5) -0.9076(15) 0.074(6) Uani 1 1 d . . . . .
C45 C 0.6602(7) 0.6007(6) -0.8149(15) 0.089(6) Uani 1 1 d . . . . .
H45A H 0.6807 0.6188 -0.8308 0.134 Uiso 1 1 calc R U . . .
H45B H 0.6675 0.5884 -0.7488 0.134 Uiso 1 1 calc R U . . .
H45C H 0.6336 0.6120 -0.8065 0.134 Uiso 1 1 calc R U . . .
C44 C 0.7038(8) 0.5596(7) -0.9248(19) 0.114(9) Uani 1 1 d . . . . .
H44A H 0.7039 0.5415 -0.9807 0.171 Uiso 1 1 calc R U . . .
H44B H 0.7139 0.5494 -0.8580 0.171 Uiso 1 1 calc R U . . .
H44C H 0.7213 0.5793 -0.9462 0.171 Uiso 1 1 calc R U . . .
C46 C 0.6272(9) 0.5408(8) -0.878(2) 0.137(10) Uani 1 1 d . U . . .
H46A H 0.5997 0.5501 -0.8674 0.205 Uiso 1 1 calc R U . . .
H46B H 0.6364 0.5293 -0.8118 0.205 Uiso 1 1 calc R U . . .
H46C H 0.6271 0.5235 -0.9359 0.205 Uiso 1 1 calc R U . . .
C6 C 0.932(2) 0.5640(17) -1.0050(17) 0.083(4) Uani 0.55 1 d D U P C 1
H6A H 0.9554 0.5475 -1.0168 0.100 Uiso 0.55 1 calc R U P C 1
H6B H 0.9078 0.5529 -1.0360 0.100 Uiso 0.55 1 calc R U P C 1
C7 C 0.9411(12) 0.5979(9) -1.066(2) 0.083(4) Uani 0.55 1 d D U P C 1
H7A H 0.9216 0.6164 -1.0428 0.100 Uiso 0.55 1 calc R U P C 1
H7B H 0.9688 0.6062 -1.0479 0.100 Uiso 0.55 1 calc R U P C 1
C8 C 0.9379(11) 0.5930(10) -1.180(2) 0.083(4) Uani 0.55 1 d D U P C 1
H8A H 0.9391 0.6163 -1.2162 0.100 Uiso 0.55 1 calc R U P C 1
H8B H 0.9115 0.5819 -1.1977 0.100 Uiso 0.55 1 calc R U P C 1
C9 C 0.9717(11) 0.5703(9) -1.218(3) 0.083(4) Uani 0.55 1 d D U P C 1
C6A C 0.9274(10) 0.5648(9) -1.0036(12) 0.009(5) Uani 0.45 1 d . U P C 2
H6AA H 0.9504 0.5490 -1.0220 0.011 Uiso 0.45 1 calc R U P C 2
H6AB H 0.9338 0.5885 -1.0327 0.011 Uiso 0.45 1 calc R U P C 2
C7A C 0.8877(13) 0.5503(12) -1.065(3) 0.083(4) Uani 0.45 1 d D U P C 2
H7AA H 0.8784 0.5282 -1.0300 0.100 Uiso 0.45 1 calc R U P C 2
H7AB H 0.8656 0.5680 -1.0584 0.100 Uiso 0.45 1 calc R U P C 2
C8A C 0.8955(13) 0.5434(11) -1.176(3) 0.083(4) Uani 0.45 1 d D U P C 2
H8AA H 0.9238 0.5351 -1.1863 0.100 Uiso 0.45 1 calc R U P C 2
H8AB H 0.8915 0.5652 -1.2188 0.100 Uiso 0.45 1 calc R U P C 2
C9A C 0.8659(13) 0.5154(10) -1.210(3) 0.083(4) Uani 0.45 1 d D U P C 2
C4 C 0.5724(11) 0.5635(9) -1.404(2) 0.144(5) Uani 1 1 d . U . . .
H4A H 0.5523 0.5452 -1.4244 0.173 Uiso 1 1 calc R U . . .
H4B H 0.5626 0.5867 -1.4303 0.173 Uiso 1 1 calc R U . . .
C35 C 0.6126(11) 0.5551(9) -1.452(2) 0.144(5) Uani 1 1 d . U . . .
H35A H 0.6204 0.5302 -1.4375 0.173 Uiso 1 1 calc R U . . .
H35B H 0.6340 0.5710 -1.4233 0.173 Uiso 1 1 calc R U . . .
C36 C 0.6044(11) 0.5625(8) -1.591(2) 0.144(5) Uani 1 1 d . U . . .
H36A H 0.5878 0.5841 -1.6014 0.173 Uiso 1 1 calc R U . . .
H36B H 0.6308 0.5659 -1.6276 0.173 Uiso 1 1 calc R U . . .
C37 C 0.5823(10) 0.5300(9) -1.637(3) 0.144(5) Uani 1 1 d . U . . .

loop_
_atom_site_aniso_label
_atom_site_aniso_U_11
_atom_site_aniso_U_22
_atom_site_aniso_U_33
_atom_site_aniso_U_23
_atom_site_aniso_U_13
_atom_site_aniso_U_12
Rh1 0.0247(5) 0.0202(4) 0.0698(6) -0.0006(5) -0.0029(5) 0.0021(4)
Br1 0.0240(8) 0.0206(8) 0.0629(11) -0.0064(9) 0.000 0.000
Rh2 0.0435(7) 0.0706(9) 0.0916(10) 0.0207(8) -0.0059(7) -0.0345(7)
Br2 0.0643(14) 0.0352(10) 0.0423(10) 0.000 0.0028(10) 0.000
Br3 0.0186(9) 0.0735(15) 0.0962(17) 0.000 0.0057(11) 0.000
Br4 0.0498(14) 0.124(2) 0.0448(12) -0.0127(13) 0.000 0.000
Cl1 0.0348(18) 0.0272(16) 0.075(2) 0.0041(16) 0.0043(16) 0.0062(13)
P1 0.0270(17) 0.0189(15) 0.065(2) -0.0046(15) -0.0037(15) 0.0015(12)
P2 0.0340(19) 0.0274(17) 0.057(2) -0.0002(16) 0.0017(16) 0.0040(14)
P4 0.046(2) 0.046(2) 0.072(3) -0.004(2) -0.009(2) -0.0101(19)
Cl2 0.046(2) 0.060(2) 0.116(4) 0.011(3) -0.011(2) -0.028(2)
P3 0.035(2) 0.058(3) 0.082(3) 0.018(2) -0.009(2) -0.0215(18)
O2 0.029(4) 0.019(4) 0.049(5) -0.003(4) 0.001(4) 0.004(3)
O1 0.021(5) 0.026(5) 0.074(6) 0.000(4) -0.002(4) 0.014(4)
O4 0.019(5) 0.052(6) 0.072(7) 0.005(5) -0.007(4) -0.016(4)
C2 0.020(6) 0.016(5) 0.040(6) 0.008(5) 0.004(5) 0.003(5)
C11 0.007(5) 0.015(6) 0.058(8) 0.001(6) -0.007(5) 0.000(4)
C1 0.035(10) 0.013(8) 0.047(10) 0.010(7) 0.000 0.000
C39 0.020(8) 0.033(9) 0.036(9) 0.000 -0.003(8) 0.000
O3 0.025(5) 0.043(5) 0.103(8) 0.024(5) -0.005(5) -0.013(4)
C12 0.025(6) 0.018(6) 0.045(8) -0.011(5) -0.005(5) 0.001(5)
N1 0.025(5) 0.021(4) 0.061(6) -0.014(6) -0.012(5) -0.001(4)
N2 0.042(7) 0.032(6) 0.052(7) -0.012(5) 0.000(5) 0.016(5)
C13 0.025(8) 0.024(8) 0.026(8) 0.000 -0.012(7) 0.000
C10 0.023(4) 0.024(4) 0.024(4) 0.000 -0.0003(14) 0.000
C14 0.038(8) 0.014(6) 0.063(9) -0.006(6) -0.021(6) -0.002(5)
C5 0.039(8) 0.012(6) 0.055(8) -0.002(6) 0.002(6) 0.007(5)
C22 0.024(6) 0.024(5) 0.057(7) -0.004(7) -0.003(6) 0.009(5)
C59 0.026(4) 0.026(4) 0.027(4) 0.0006(14) 0.000 0.000
C42 0.022(9) 0.039(11) 0.083(15) 0.000 0.016(9) 0.000
C3 0.041(8) 0.016(6) 0.035(7) 0.006(5) 0.000(5) 0.003(5)
C15 0.042(8) 0.027(7) 0.068(9) -0.015(7) 0.004(7) -0.013(6)
C16 0.026(7) 0.037(7) 0.094(11) -0.017(9) -0.010(8) 0.001(5)
C32 0.020(6) 0.029(6) 0.051(9) 0.002(6) 0.004(5) -0.001(5)
C27 0.042(8) 0.033(7) 0.063(9) 0.005(7) -0.019(7) 0.009(6)
C25 0.037(8) 0.016(6) 0.096(11) 0.018(7) -0.003(8) 0.004(6)
C28 0.040(8) 0.043(8) 0.070(10) 0.007(7) -0.022(7) -0.001(7)
C34 0.041(8) 0.040(8) 0.035(7) 0.012(5) -0.001(6) -0.007(6)
C33 0.044(11) 0.024(9) 0.041(11) 0.001(7) 0.000 0.000
C17 0.038(8) 0.054(9) 0.060(9) 0.006(8) -0.019(7) -0.007(7)
N4 0.049(7) 0.032(6) 0.080(8) 0.009(6) -0.017(7) -0.018(5)
C23 0.034(8) 0.023(7) 0.084(10) 0.002(7) -0.019(7) 0.004(6)
C31 0.025(7) 0.036(7) 0.059(9) 0.016(7) 0.007(6) 0.001(6)
C26 0.040(8) 0.021(6) 0.077(10) 0.000(7) -0.016(7) -0.001(6)
N3 0.039(7) 0.055(8) 0.075(9) 0.014(7) -0.021(6) -0.010(6)
C24 0.044(9) 0.039(8) 0.078(11) 0.002(8) -0.014(7) -0.013(7)
C40 0.029(6) 0.043(7) 0.051(8) 0.013(7) 0.006(6) 0.006(5)
C29 0.019(7) 0.036(8) 0.080(10) 0.005(7) -0.024(6) -0.006(6)
C56 0.049(10) 0.092(14) 0.086(12) 0.031(12) -0.005(10) -0.046(10)
C30 0.035(11) 0.042(11) 0.052(12) -0.009(10) 0.000 0.000
C41 0.028(7) 0.047(8) 0.077(10) 0.009(7) 0.014(6) -0.009(6)
C57 0.042(10) 0.130(18) 0.090(14) -0.003(12) 0.012(9) -0.037(11)
C47 0.052(10) 0.043(9) 0.139(18) 0.019(10) -0.008(10) -0.015(8)
C52 0.060(12) 0.096(15) 0.076(12) 0.021(11) -0.011(9) -0.043(11)
C55 0.066(12) 0.099(14) 0.100(14) 0.037(12) -0.026(10) -0.071(12)
C49 0.109(8) 0.109(8) 0.111(8) 0.001(3) -0.002(3) -0.001(3)
C50 0.066(12) 0.043(9) 0.16(2) 0.023(12) -0.042(13) -0.008(8)
C51 0.063(12) 0.085(13) 0.121(16) -0.026(14) 0.035(13) -0.048(11)
C48 0.103(19) 0.102(18) 0.13(2) 0.056(16) -0.014(16) -0.041(15)
C53 0.077(15) 0.15(2) 0.099(16) 0.010(16) 0.002(12) -0.043(15)
C58 0.070(14) 0.15(2) 0.106(17) 0.005(15) 0.013(12) -0.056(15)
C54 0.105(7) 0.105(7) 0.105(7) 0.0004(15) -0.0002(15) -0.0005(15)
C18 0.037(8) 0.066(10) 0.042(8) -0.026(7) -0.006(6) 0.029(7)
C20 0.055(10) 0.047(8) 0.056(9) 0.011(7) -0.006(7) -0.004(7)
C19 0.099(7) 0.100(7) 0.098(7) -0.002(3) 0.001(3) -0.003(3)
C21 0.153(12) 0.154(12) 0.153(12) -0.001(3) -0.002(3) 0.002(3)
C43 0.083(13) 0.067(11) 0.071(11) -0.005(10) -0.026(10) -0.049(10)
C45 0.086(15) 0.108(17) 0.075(13) 0.008(12) -0.023(11) 0.011(13)
C44 0.099(18) 0.122(19) 0.121(18) 0.029(15) -0.065(15) 0.031(15)
C46 0.137(10) 0.136(10) 0.137(10) 0.001(3) -0.002(3) -0.002(3)
C6 0.083(4) 0.083(4) 0.083(4) 0.0001(6) 0.0000(6) 0.0000(6)
C7 0.083(4) 0.083(4) 0.083(4) 0.0001(6) 0.0000(6) 0.0000(6)
C8 0.083(4) 0.083(4) 0.083(4) 0.0001(6) 0.0000(6) 0.0000(6)
C9 0.083(4) 0.083(4) 0.083(4) 0.0001(6) 0.0000(6) 0.0000(6)
C6A 0.009(5) 0.009(5) 0.010(5) 0.0004(15) 0.0001(15) 0.0000(15)
C7A 0.083(4) 0.083(4) 0.083(4) 0.0001(6) 0.0000(6) 0.0000(6)
C8A 0.083(4) 0.083(4) 0.083(4) 0.0001(6) 0.0000(6) 0.0000(6)
C9A 0.083(4) 0.083(4) 0.083(4) 0.0001(6) 0.0000(6) 0.0000(6)
C4 0.144(5) 0.144(5) 0.144(5) 0.0001(8) 0.0002(8) -0.0001(8)
C35 0.144(5) 0.144(5) 0.144(5) 0.0001(8) 0.0002(8) -0.0001(8)
C36 0.144(5) 0.144(5) 0.144(5) 0.0001(8) 0.0002(8) -0.0001(8)
C37 0.144(5) 0.144(5) 0.144(5) 0.0001(8) 0.0002(8) -0.0001(8)

loop_
_atom_type_symbol
_atom_type_description
_atom_type_scat_dispersion_real
_atom_type_scat_dispersion_imag
_atom_type_scat_source
C C 0.0033 0.0016 'International Tables Vol C Tables 4.2.6.8 and 6.1.1.4'
H H 0.0000 0.0000 'International Tables Vol C Tables 4.2.6.8 and 6.1.1.4'
Br Br -0.2901 2.4595 'International Tables Vol C Tables 4.2.6.8 and 6.1.1.4'
Cl Cl 0.1484 0.1585 'International Tables Vol C Tables 4.2.6.8 and 6.1.1.4'
N N 0.0061 0.0033 'International Tables Vol C Tables 4.2.6.8 and 6.1.1.4'
O O 0.0106 0.0060 'International Tables Vol C Tables 4.2.6.8 and 6.1.1.4'
P P 0.1023 0.0942 'International Tables Vol C Tables 4.2.6.8 and 6.1.1.4'
Rh Rh -1.1178 0.9187 'International Tables Vol C Tables 4.2.6.8 and 6.1.1.4'

loop_
_geom_angle_atom_site_label_1
_geom_angle_atom_site_label_2
_geom_angle_atom_site_label_3
_geom_angle
_geom_angle_site_symmetry_1
_geom_angle_site_symmetry_3
_geom_angle_publ_flag
P1 Rh1 Cl1 90.74(13) . . ?
P1 Rh1 C22 173.4(3) . . ?
P1 Rh1 C29 149.9(3) . . ?
C22 Rh1 Cl1 87.5(4) . . ?
C25 Rh1 Cl1 150.8(5) . . ?
C25 Rh1 P1 96.4(4) . . ?
C25 Rh1 C22 82.2(5) . . ?
C25 Rh1 C26 38.5(6) . . ?
C25 Rh1 C29 95.6(5) . . ?
C26 Rh1 Cl1 169.0(4) . . ?
C26 Rh1 P1 93.5(4) . . ?
C26 Rh1 C22 89.4(5) . . ?
C26 Rh1 C29 79.2(6) . . ?
C29 Rh1 Cl1 92.1(4) . . ?
C29 Rh1 C22 36.6(4) . . ?
P3 Rh2 Cl2 89.69(16) . . ?
P3 Rh2 C56 173.1(5) . . ?
C56 Rh2 Cl2 89.0(6) . . ?
C52 Rh2 Cl2 166.9(6) . . ?
C52 Rh2 P3 92.9(5) . . ?
C52 Rh2 C56 89.9(7) . . ?
C52 Rh2 C55 82.5(8) . . ?
C55 Rh2 Cl2 88.9(6) . . ?
C55 Rh2 P3 150.7(6) . . ?
C55 Rh2 C56 36.0(7) . . ?
C51 Rh2 Cl2 153.4(8) . . ?
C51 Rh2 P3 97.7(4) . . ?
C51 Rh2 C56 80.7(7) . . ?
C51 Rh2 C52 38.7(8) . . ?
C51 Rh2 C55 96.6(9) . . ?
Rh1 P1 P2 135.64(17) . . ?
O1 P1 Rh1 111.4(3) . . ?
O1 P1 P2 112.6(3) . . ?
O1 P1 N1 108.0(5) . . ?
O1 P1 N2 107.1(5) . . ?
N1 P1 Rh1 116.8(3) . . ?
N1 P1 P2 42.1(4) . . ?
N2 P1 Rh1 126.1(4) . . ?
N2 P1 P2 41.7(4) . . ?
N2 P1 N1 83.7(6) . . ?
O2 P2 P1 100.1(3) . . ?
O2 P2 N1 102.4(5) . . ?
O2 P2 N2 94.8(5) . . ?
N1 P2 P1 41.9(3) . . ?
N2 P2 P1 40.8(4) . . ?
N2 P2 N1 82.6(5) . . ?
O4 P4 P3 100.3(4) . . ?
O4 P4 N4 102.4(6) . . ?
O4 P4 N3 95.3(6) . . ?
N4 P4 P3 42.2(4) . . ?
N4 P4 N3 82.5(6) . . ?
N3 P4 P3 40.3(5) . . ?
Rh2 P3 P4 136.1(2) . . ?
O3 P3 Rh2 109.8(4) . . ?
O3 P3 P4 113.9(4) . . ?
O3 P3 N4 109.4(6) . . ?
O3 P3 N3 107.5(6) . . ?
N4 P3 Rh2 117.3(4) . . ?
N4 P3 P4 41.9(5) . . ?
N3 P3 Rh2 125.6(5) . . ?
N3 P3 P4 42.6(4) . . ?
N3 P3 N4 84.4(6) . . ?
C12 O2 P2 125.2(8) . . ?
C2 O1 P1 137.4(8) . . ?
C31 O4 P4 123.9(9) . . ?
O1 C2 C3 121.2(11) . . ?
C1 C2 O1 120.8(10) . . ?
C1 C2 C3 117.1(11) . . ?
C12 C11 C10 119.0(11) . . ?
C12 C11 C5 119.0(11) . . ?
C10 C11 C5 121.9(11) . . ?
C2 C1 Br1 117.3(7) 4_755 . ?
C2 C1 Br1 117.3(7) . . ?
C2 C1 C2 125.3(15) . 4_755 ?
C40 C39 H39 116.6 . . ?
C40 C39 H39 116.6 3_565 . ?
C40 C39 C40 126.7(15) 3_565 . ?
C41 O3 P3 137.4(9) . . ?
O2 C12 C11 119.2(11) . . ?
O2 C12 C13 119.9(11) . . ?
C11 C12 C13 120.6(11) . . ?
P1 N1 P2 96.0(5) . . ?
C14 N1 P1 131.8(8) . . ?
C14 N1 P2 124.4(8) . . ?
P1 N2 P2 97.6(6) . . ?
C18 N2 P1 136.0(10) . . ?
C18 N2 P2 125.9(10) . . ?
C12 C13 Br2 119.8(7) . . ?
C12 C13 Br2 119.8(7) 3_565 . ?
C12 C13 C12 120.4(15) . 3_565 ?
C11 C10 C11 120.4(15) 3_565 . ?
C11 C10 H10 119.8 3_565 . ?
C11 C10 H10 119.8 . . ?
N1 C14 C15 107.6(10) . . ?
N1 C14 C16 111.5(11) . . ?
N1 C14 C17 110.0(11) . . ?
C16 C14 C15 109.4(11) . . ?
C17 C14 C15 108.2(11) . . ?
C17 C14 C16 110.0(11) . . ?
C11 C5 H5A 109.2 . . ?
C11 C5 H5B 107.3 . . ?
C11 C5 C3 111.5(10) . . ?
C11 C5 C6 113(2) . . ?
C11 C5 C6A 113.5(15) . . ?
C3 C5 H5A 109.2 . . ?
C3 C5 H5B 107.3 . . ?
C3 C5 C6 105(3) . . ?
C3 C5 C6A 109.6(15) . . ?
C6 C5 H5A 109.2 . . ?
C6A C5 H5B 107.3 . . ?
Rh1 C22 H22 116.0 . . ?
C23 C22 Rh1 109.2(8) . . ?
C23 C22 H22 116.0 . . ?
C29 C22 Rh1 70.0(6) . . ?
C29 C22 H22 116.0 . . ?
C29 C22 C23 120.7(13) . . ?
C3 C59 H59 117.9 4_755 . ?
C3 C59 H59 117.9 . . ?
C3 C59 C3 124.1(16) 4_755 . ?
C41 C42 Br3 119.7(8) 3_565 . ?
C41 C42 Br3 119.7(8) . . ?
C41 C42 C41 119.8(18) . 3_565 ?
C2 C3 C5 125.3(11) . . ?
C59 C3 C2 118.0(12) . . ?
C59 C3 C5 116.4(11) . . ?
C14 C15 H15A 109.5 . . ?
C14 C15 H15B 109.5 . . ?
C14 C15 H15C 109.5 . . ?
H15A C15 H15B 109.5 . . ?
H15A C15 H15C 109.5 . . ?
H15B C15 H15C 109.5 . . ?
C14 C16 H16A 109.5 . . ?
C14 C16 H16B 109.5 . . ?
C14 C16 H16C 109.5 . . ?
H16A C16 H16B 109.5 . . ?
H16A C16 H16C 109.5 . . ?
H16B C16 H16C 109.5 . . ?
C33 C32 C34 122.2(12) . . ?
C31 C32 C34 121.0(11) . . ?
C31 C32 C33 116.7(12) . . ?
H27A C27 H27B 107.6 . . ?
C28 C27 H27A 108.6 . . ?
C28 C27 H27B 108.6 . . ?
C26 C27 H27A 108.6 . . ?
C26 C27 H27B 108.6 . . ?
C26 C27 C28 114.7(12) . . ?
Rh1 C25 H25 113.2 . . ?
C26 C25 Rh1 72.6(9) . . ?
C26 C25 H25 113.2 . . ?
C26 C25 C24 127.4(12) . . ?
C24 C25 Rh1 109.4(10) . . ?
C24 C25 H25 113.2 . . ?
C27 C28 H28A 109.3 . . ?
C27 C28 H28B 109.3 . . ?
H28A C28 H28B 108.0 . . ?
C29 C28 C27 111.6(11) . . ?
C29 C28 H28A 109.3 . . ?
C29 C28 H28B 109.3 . . ?
C32 C34 H34 107.0 . . ?
C32 C34 C40 113.8(10) . . ?
C32 C34 C4 112.3(16) . . ?
C40 C34 H34 107.0 . . ?
C40 C34 C4 109.4(16) . . ?
C4 C34 H34 107.0 . . ?
C32 C33 C32 122.1(17) . 4_655 ?
C32 C33 H33 118.9 . . ?
C32 C33 H33 118.9 4_655 . ?
C14 C17 H17A 109.5 . . ?
C14 C17 H17B 109.5 . . ?
C14 C17 H17C 109.5 . . ?
H17A C17 H17B 109.5 . . ?
H17A C17 H17C 109.5 . . ?
H17B C17 H17C 109.5 . . ?
P4 N4 P3 95.9(6) . . ?
C47 N4 P4 123.9(12) . . ?
C47 N4 P3 133.4(11) . . ?
C22 C23 H23A 109.3 . . ?
C22 C23 H23B 109.3 . . ?
C22 C23 C24 111.5(10) . . ?
H23A C23 H23B 108.0 . . ?
C24 C23 H23A 109.3 . . ?
C24 C23 H23B 109.3 . . ?
C32 C31 O4 116.6(11) . . ?
C30 C31 O4 120.5(13) . . ?
C30 C31 C32 122.4(14) . . ?
Rh1 C26 H26 113.5 . . ?
C27 C26 Rh1 114.8(10) . . ?
C27 C26 H26 113.5 . . ?
C25 C26 Rh1 68.9(9) . . ?
C25 C26 C27 125.0(11) . . ?
C25 C26 H26 113.5 . . ?
P3 N3 P4 97.1(6) . . ?
C43 N3 P4 124.8(12) . . ?
C43 N3 P3 137.4(12) . . ?
C25 C24 H24A 108.9 . . ?
C25 C24 H24B 108.9 . . ?
C23 C24 C25 113.1(11) . . ?
C23 C24 H24A 108.9 . . ?
C23 C24 H24B 108.9 . . ?
H24A C24 H24B 107.8 . . ?
C39 C40 C34 118.2(12) . . ?
C39 C40 C41 116.4(12) . . ?
C41 C40 C34 125.2(12) . . ?
Rh1 C29 H29 112.3 . . ?
C22 C29 Rh1 73.4(6) . . ?
C22 C29 H29 112.3 . . ?
C28 C29 Rh1 112.6(10) . . ?
C28 C29 C22 127.6(13) . . ?
C28 C29 H29 112.3 . . ?
Rh2 C56 H56 114.1 . . ?
C57 C56 Rh2 109.5(12) . . ?
C57 C56 H56 114.1 . . ?
C55 C56 Rh2 70.8(9) . . ?
C55 C56 H56 114.1 . . ?
C55 C56 C57 126(2) . . ?
C31 C30 Br4 120.1(10) 4_655 . ?
C31 C30 Br4 120.1(10) . . ?
C31 C30 C31 119.7(19) . 4_655 ?
C42 C41 O3 116.8(12) . . ?
C40 C41 O3 122.7(13) . . ?
C40 C41 C42 120.1(13) . . ?
C56 C57 H57A 108.7 . . ?
C56 C57 H57B 108.7 . . ?
H57A C57 H57B 107.6 . . ?
C58 C57 C56 114.1(16) . . ?
C58 C57 H57A 108.7 . . ?
C58 C57 H57B 108.7 . . ?
N4 C47 C49 108.9(17) . . ?
N4 C47 C48 107.2(16) . . ?
C50 C47 N4 109.3(13) . . ?
C50 C47 C49 109.9(18) . . ?
C50 C47 C48 110.8(19) . . ?
C48 C47 C49 110.6(17) . . ?
Rh2 C52 H52 114.3 . . ?
C51 C52 Rh2 69.2(11) . . ?
C51 C52 H52 114.3 . . ?
C51 C52 C53 122.5(17) . . ?
C53 C52 Rh2 114.4(14) . . ?
C53 C52 H52 114.3 . . ?
Rh2 C55 H55 114.4 . . ?
C56 C55 Rh2 73.2(9) . . ?
C56 C55 H55 114.4 . . ?
C56 C55 C54 125(2) . . ?
C54 C55 Rh2 107.7(14) . . ?
C54 C55 H55 114.4 . . ?
C47 C49 H49A 109.5 . . ?
C47 C49 H49B 109.5 . . ?
C47 C49 H49C 109.5 . . ?
H49A C49 H49B 109.5 . . ?
H49A C49 H49C 109.5 . . ?
H49B C49 H49C 109.5 . . ?
C47 C50 H50A 109.5 . . ?
C47 C50 H50B 109.5 . . ?
C47 C50 H50C 109.5 . . ?
H50A C50 H50B 109.5 . . ?
H50A C50 H50C 109.5 . . ?
H50B C50 H50C 109.5 . . ?
Rh2 C51 H51 112.2 . . ?
C52 C51 Rh2 72.1(13) . . ?
C52 C51 H51 112.2 . . ?
C52 C51 C58 130.2(18) . . ?
C58 C51 Rh2 109.7(14) . . ?
C58 C51 H51 112.2 . . ?
C47 C48 H48A 109.5 . . ?
C47 C48 H48B 109.5 . . ?
C47 C48 H48C 109.5 . . ?
H48A C48 H48B 109.5 . . ?
H48A C48 H48C 109.5 . . ?
H48B C48 H48C 109.5 . . ?
C52 C53 H53A 109.6 . . ?
C52 C53 H53B 109.6 . . ?
H53A C53 H53B 108.2 . . ?
C54 C53 C52 110.1(19) . . ?
C54 C53 H53A 109.6 . . ?
C54 C53 H53B 109.6 . . ?
C57 C58 C51 112(2) . . ?
C57 C58 H58A 109.3 . . ?
C57 C58 H58B 109.3 . . ?
C51 C58 H58A 109.3 . . ?
C51 C58 H58B 109.3 . . ?
H58A C58 H58B 107.9 . . ?
C55 C54 C53 116(2) . . ?
C55 C54 H54A 108.3 . . ?
C55 C54 H54B 108.3 . . ?
C53 C54 H54A 108.3 . . ?
C53 C54 H54B 108.3 . . ?
H54A C54 H54B 107.4 . . ?
N2 C18 C20 111.4(12) . . ?
N2 C18 C19 107.5(14) . . ?
N2 C18 C21 106.7(16) . . ?
C20 C18 C19 108.4(13) . . ?
C21 C18 C20 108.4(18) . . ?
C21 C18 C19 114.5(19) . . ?
C18 C20 H20A 109.5 . . ?
C18 C20 H20B 109.5 . . ?
C18 C20 H20C 109.5 . . ?
H20A C20 H20B 109.5 . . ?
H20A C20 H20C 109.5 . . ?
H20B C20 H20C 109.5 . . ?
C18 C19 H19A 109.5 . . ?
C18 C19 H19B 109.5 . . ?
C18 C19 H19C 109.5 . . ?
H19A C19 H19B 109.5 . . ?
H19A C19 H19C 109.5 . . ?
H19B C19 H19C 109.5 . . ?
C18 C21 H21A 109.5 . . ?
C18 C21 H21B 109.5 . . ?
C18 C21 H21C 109.5 . . ?
H21A C21 H21B 109.5 . . ?
H21A C21 H21C 109.5 . . ?
H21B C21 H21C 109.5 . . ?
N3 C43 C45 112.7(15) . . ?
N3 C43 C44 107.7(16) . . ?
N3 C43 C46 108.5(15) . . ?
C45 C43 C44 106.5(15) . . ?
C45 C43 C46 110.4(18) . . ?
C44 C43 C46 111.0(19) . . ?
C43 C45 H45A 109.5 . . ?
C43 C45 H45B 109.5 . . ?
C43 C45 H45C 109.5 . . ?
H45A C45 H45B 109.5 . . ?
H45A C45 H45C 109.5 . . ?
H45B C45 H45C 109.5 . . ?
C43 C44 H44A 109.5 . . ?
C43 C44 H44B 109.5 . . ?
C43 C44 H44C 109.5 . . ?
H44A C44 H44B 109.5 . . ?
H44A C44 H44C 109.5 . . ?
H44B C44 H44C 109.5 . . ?
C43 C46 H46A 109.5 . . ?
C43 C46 H46B 109.5 . . ?
C43 C46 H46C 109.5 . . ?
H46A C46 H46B 109.5 . . ?
H46A C46 H46C 109.5 . . ?
H46B C46 H46C 109.5 . . ?
C5 C6 H6A 108.2 . . ?
C5 C6 H6B 108.2 . . ?
H6A C6 H6B 107.4 . . ?
C7 C6 C5 116(4) . . ?
C7 C6 H6A 108.2 . . ?
C7 C6 H6B 108.2 . . ?
C6 C7 H7A 109.2 . . ?
C6 C7 H7B 109.2 . . ?
H7A C7 H7B 107.9 . . ?
C8 C7 C6 112(3) . . ?
C8 C7 H7A 109.2 . . ?
C8 C7 H7B 109.2 . . ?
C7 C8 H8A 109.7 . . ?
C7 C8 H8B 109.8 . . ?
C7 C8 C9 110(3) . . ?
H8A C8 H8B 108.2 . . ?
C9 C8 H8A 109.8 . . ?
C9 C8 H8B 109.8 . . ?
C8 C9 C9 139(2) . 4_755 ?
C5 C6A H6AA 107.8 . . ?
C5 C6A H6AB 107.8 . . ?
C5 C6A C7A 118(2) . . ?
H6AA C6A H6AB 107.1 . . ?
C7A C6A H6AA 107.8 . . ?
C7A C6A H6AB 107.8 . . ?
C6A C7A H7AA 109.2 . . ?
C6A C7A H7AB 109.2 . . ?
H7AA C7A H7AB 107.9 . . ?
C8A C7A C6A 112(3) . . ?
C8A C7A H7AA 109.2 . . ?
C8A C7A H7AB 109.2 . . ?
C7A C8A H8AA 110.4 . . ?
C7A C8A H8AB 110.4 . . ?
C7A C8A C9A 106(3) . . ?
H8AA C8A H8AB 108.6 . . ?
C9A C8A H8AA 110.4 . . ?
C9A C8A H8AB 110.4 . . ?
C9A C9A C8A 135(2) 3_565 . ?
C34 C4 H4A 110.0 . . ?
C34 C4 H4B 110.0 . . ?
H4A C4 H4B 108.4 . . ?
C35 C4 C34 108(3) . . ?
C35 C4 H4A 110.0 . . ?
C35 C4 H4B 110.0 . . ?
C4 C35 H35A 111.2 . . ?
C4 C35 H35B 111.2 . . ?
C4 C35 C36 103(3) . . ?
H35A C35 H35B 109.1 . . ?
C36 C35 H35A 111.2 . . ?
C36 C35 H35B 111.2 . . ?
C35 C36 H36A 110.1 . . ?
C35 C36 H36B 110.1 . . ?
H36A C36 H36B 108.4 . . ?
C37 C36 C35 108(3) . . ?
C37 C36 H36A 110.1 . . ?
C37 C36 H36B 110.1 . . ?

loop_
_geom_bond_atom_site_label_1
_geom_bond_atom_site_label_2
_geom_bond_distance
_geom_bond_site_symmetry_2
_geom_bond_publ_flag
Rh1 Cl1 2.370(4) . ?
Rh1 P1 2.237(3) . ?
Rh1 C22 2.301(10) . ?
Rh1 C25 2.069(14) . ?
Rh1 C26 2.116(16) . ?
Rh1 C29 2.256(12) . ?
Br1 C1 1.906(16) . ?
Rh2 Cl2 2.367(6) . ?
Rh2 P3 2.254(4) . ?
Rh2 C56 2.259(15) . ?
Rh2 C52 2.12(2) . ?
Rh2 C55 2.229(15) . ?
Rh2 C51 2.08(2) . ?
Br2 C13 1.890(16) . ?
Br3 C42 1.886(19) . ?
Br4 C30 1.91(2) . ?
P1 P2 2.544(5) . ?
P1 O1 1.646(9) . ?
P1 N1 1.707(9) . ?
P1 N2 1.676(12) . ?
P2 O2 1.664(8) . ?
P2 N1 1.715(12) . ?
P2 N2 1.706(12) . ?
P4 P3 2.518(6) . ?
P4 O4 1.685(10) . ?
P4 N4 1.690(14) . ?
P4 N3 1.717(13) . ?
P3 O3 1.640(11) . ?
P3 N4 1.702(13) . ?
P3 N3 1.642(14) . ?
O2 C12 1.379(13) . ?
O1 C2 1.395(13) . ?
O4 C31 1.412(15) . ?
C2 C1 1.384(13) . ?
C2 C3 1.405(16) . ?
C11 C12 1.387(17) . ?
C11 C10 1.417(14) . ?
C11 C5 1.517(16) . ?
C1 C2 1.384(13) 4_755 ?
C39 H39 0.9500 . ?
C39 C40 1.362(15) 3_565 ?
C39 C40 1.362(14) . ?
O3 C41 1.424(16) . ?
C12 C13 1.395(14) . ?
N1 C14 1.472(15) . ?
N2 C18 1.474(17) . ?
C13 C12 1.396(14) 3_565 ?
C10 C11 1.417(14) 3_565 ?
C10 H10 0.9500 . ?
C14 C15 1.534(16) . ?
C14 C16 1.526(19) . ?
C14 C17 1.513(19) . ?
C5 H5A 1.0000 . ?
C5 H5B 1.0000 . ?
C5 C3 1.525(18) . ?
C5 C6 1.60(3) . ?
C5 C6A 1.56(2) . ?
C22 H22 1.0000 . ?
C22 C23 1.522(18) . ?
C22 C29 1.432(17) . ?
C59 H59 0.9500 . ?
C59 C3 1.385(14) . ?
C59 C3 1.385(14) 4_755 ?
C42 C41 1.407(17) . ?
C42 C41 1.407(17) 3_565 ?
C15 H15A 0.9800 . ?
C15 H15B 0.9800 . ?
C15 H15C 0.9800 . ?
C16 H16A 0.9800 . ?
C16 H16B 0.9800 . ?
C16 H16C 0.9800 . ?
C32 C34 1.501(17) . ?
C32 C33 1.403(15) . ?
C32 C31 1.368(19) . ?
C27 H27A 0.9900 . ?
C27 H27B 0.9900 . ?
C27 C28 1.57(2) . ?
C27 C26 1.509(18) . ?
C25 H25 1.0000 . ?
C25 C26 1.38(2) . ?
C25 C24 1.557(19) . ?
C28 H28A 0.9900 . ?
C28 H28B 0.9900 . ?
C28 C29 1.43(2) . ?
C34 H34 1.0000 . ?
C34 C40 1.507(17) . ?
C34 C4 1.60(3) . ?
C33 C32 1.403(15) 4_655 ?
C33 H33 0.9500 . ?
C17 H17A 0.9800 . ?
C17 H17B 0.9800 . ?
C17 H17C 0.9800 . ?
N4 C47 1.49(2) . ?
C23 H23A 0.9900 . ?
C23 H23B 0.9900 . ?
C23 C24 1.556(19) . ?
C31 C30 1.358(16) . ?
C26 H26 1.0000 . ?
N3 C43 1.45(2) . ?
C24 H24A 0.9900 . ?
C24 H24B 0.9900 . ?
C40 C41 1.382(18) . ?
C29 H29 1.0000 . ?
C56 H56 1.0000 . ?
C56 C57 1.50(3) . ?
C56 C55 1.39(3) . ?
C30 C31 1.358(16) 4_655 ?
C57 H57A 0.9900 . ?
C57 H57B 0.9900 . ?
C57 C58 1.48(3) . ?
C47 C49 1.58(3) . ?
C47 C50 1.48(2) . ?
C47 C48 1.56(3) . ?
C52 H52 1.0000 . ?
C52 C51 1.39(3) . ?
C52 C53 1.60(3) . ?
C55 H55 1.0000 . ?
C55 C54 1.52(3) . ?
C49 H49A 0.9800 . ?
C49 H49B 0.9800 . ?
C49 H49C 0.9800 . ?
C50 H50A 0.9800 . ?
C50 H50B 0.9800 . ?
C50 H50C 0.9800 . ?
C51 H51 1.0000 . ?
C51 C58 1.56(3) . ?
C48 H48A 0.9800 . ?
C48 H48B 0.9800 . ?
C48 H48C 0.9800 . ?
C53 H53A 0.9900 . ?
C53 H53B 0.9900 . ?
C53 C54 1.56(3) . ?
C58 H58A 0.9900 . ?
C58 H58B 0.9900 . ?
C54 H54A 0.9900 . ?
C54 H54B 0.9900 . ?
C18 C20 1.52(2) . ?
C18 C19 1.56(3) . ?
C18 C21 1.48(3) . ?
C20 H20A 0.9800 . ?
C20 H20B 0.9800 . ?
C20 H20C 0.9800 . ?
C19 H19A 0.9800 . ?
C19 H19B 0.9800 . ?
C19 H19C 0.9800 . ?
C21 H21A 0.9800 . ?
C21 H21B 0.9800 . ?
C21 H21C 0.9800 . ?
C43 C45 1.55(3) . ?
C43 C44 1.60(3) . ?
C43 C46 1.66(3) . ?
C45 H45A 0.9800 . ?
C45 H45B 0.9800 . ?
C45 H45C 0.9800 . ?
C44 H44A 0.9800 . ?
C44 H44B 0.9800 . ?
C44 H44C 0.9800 . ?
C46 H46A 0.9800 . ?
C46 H46B 0.9800 . ?
C46 H46C 0.9800 . ?
C6 H6A 0.9900 . ?
C6 H6B 0.9900 . ?
C6 C7 1.52(6) . ?
C7 H7A 0.9900 . ?
C7 H7B 0.9900 . ?
C7 C8 1.45(4) . ?
C8 H8A 0.9900 . ?
C8 H8B 0.9900 . ?
C8 C9 1.48(4) . ?
C9 C9 1.87(7) 4_755 ?
C6A H6AA 0.9900 . ?
C6A H6AB 0.9900 . ?
C6A C7A 1.61(5) . ?
C7A H7AA 0.9900 . ?
C7A H7AB 0.9900 . ?
C7A C8A 1.44(4) . ?
C8A H8AA 0.9900 . ?
C8A H8AB 0.9900 . ?
C8A C9A 1.50(4) . ?
C9A C9A 1.16(7) 3_565 ?
C4 H4A 0.9900 . ?
C4 H4B 0.9900 . ?
C4 C35 1.49(4) . ?
C35 H35A 0.9900 . ?
C35 H35B 0.9900 . ?
C35 C36 1.79(4) . ?
C36 H36A 0.9900 . ?
C36 H36B 0.9900 . ?
C36 C37 1.54(4) . ?

loop_
_geom_torsion_atom_site_label_1
_geom_torsion_atom_site_label_2
_geom_torsion_atom_site_label_3
_geom_torsion_atom_site_label_4
_geom_torsion
_geom_torsion_site_symmetry_1
_geom_torsion_site_symmetry_2
_geom_torsion_site_symmetry_3
_geom_torsion_site_symmetry_4
_geom_torsion_publ_flag
Rh1 P1 O1 C2 162.6(11) . . . . ?
Rh1 P1 N1 P2 -129.4(3) . . . . ?
Rh1 P1 N1 C14 19.5(14) . . . . ?
Rh1 P1 N2 P2 120.8(4) . . . . ?
Rh1 P1 N2 C18 -50.5(14) . . . . ?
Rh1 C22 C23 C24 -15.0(14) . . . . ?
Rh1 C22 C29 C28 -106.0(14) . . . . ?
Rh1 C25 C26 C27 106.2(15) . . . . ?
Rh1 C25 C24 C23 -42.8(16) . . . . ?
Rh2 P3 O3 C41 166.7(12) . . . . ?
Rh2 P3 N4 P4 -129.7(4) . . . . ?
Rh2 P3 N4 C47 20.7(18) . . . . ?
Rh2 P3 N3 P4 122.0(5) . . . . ?
Rh2 P3 N3 C43 -48.0(17) . . . . ?
Rh2 C56 C57 C58 -15(2) . . . . ?
Rh2 C56 C55 C54 -100.2(18) . . . . ?
Rh2 C52 C51 C58 -101(2) . . . . ?
Rh2 C52 C53 C54 -9(2) . . . . ?
Rh2 C55 C54 C53 -34(3) . . . . ?
Rh2 C51 C58 C57 -42(2) . . . . ?
Br3 C42 C41 O3 -2(2) . . . . ?
Br3 C42 C41 C40 171.1(12) . . . . ?
P1 P2 O2 C12 -119.8(9) . . . . ?
P1 P2 N1 C14 -152.2(12) . . . . ?
P1 P2 N2 C18 172.6(13) . . . . ?
P1 O1 C2 C1 -116.2(14) . . . . ?
P1 O1 C2 C3 75.3(16) . . . . ?
P1 N1 C14 C15 164.2(10) . . . . ?
P1 N1 C14 C16 -75.8(15) . . . . ?
P1 N1 C14 C17 46.6(16) . . . . ?
P1 N2 C18 C20 113.3(15) . . . . ?
P1 N2 C18 C19 -5.3(19) . . . . ?
P1 N2 C18 C21 -128.5(18) . . . . ?
P2 P1 O1 C2 -23.0(13) . . . . ?
P2 P1 N1 C14 148.9(15) . . . . ?
P2 P1 N2 C18 -171.3(15) . . . . ?
P2 O2 C12 C11 98.4(12) . . . . ?
P2 O2 C12 C13 -87.8(14) . . . . ?
P2 N1 C14 C15 -54.2(14) . . . . ?
P2 N1 C14 C16 65.7(12) . . . . ?
P2 N1 C14 C17 -171.9(9) . . . . ?
P2 N2 C18 C20 -56.0(15) . . . . ?
P2 N2 C18 C19 -174.7(12) . . . . ?
P2 N2 C18 C21 62(2) . . . . ?
P4 P3 O3 C41 -18.2(15) . . . . ?
P4 P3 N4 C47 150.4(18) . . . . ?
P4 P3 N3 C43 -170.0(19) . . . . ?
P4 O4 C31 C32 98.4(14) . . . . ?
P4 O4 C31 C30 -89.2(16) . . . . ?
P4 N4 C47 C49 65.2(18) . . . . ?
P4 N4 C47 C50 -55(2) . . . . ?
P4 N4 C47 C48 -175.1(12) . . . . ?
P4 N3 C43 C45 -57.7(19) . . . . ?
P4 N3 C43 C44 -174.9(13) . . . . ?
P4 N3 C43 C46 65(2) . . . . ?
P3 P4 O4 C31 -119.6(10) . . . . ?
P3 P4 N4 C47 -154.3(14) . . . . ?
P3 P4 N3 C43 171.8(15) . . . . ?
P3 O3 C41 C42 -116.8(16) . . . . ?
P3 O3 C41 C40 70(2) . . . . ?
P3 N4 C47 C49 -78(2) . . . . ?
P3 N4 C47 C50 161.4(14) . . . . ?
P3 N4 C47 C48 41(2) . . . . ?
P3 N3 C43 C45 110(2) . . . . ?
P3 N3 C43 C44 -7(2) . . . . ?
P3 N3 C43 C46 -127.2(18) . . . . ?
O2 P2 N1 P1 -91.3(5) . . . . ?
O2 P2 N1 C14 116.5(10) . . . . ?
O2 P2 N2 P1 100.0(5) . . . . ?
O2 P2 N2 C18 -87.5(10) . . . . ?
O2 C12 C13 Br2 3.8(17) . . . . ?
O2 C12 C13 C12 -175.8(8) . . . 3_565 ?
O1 P1 N1 P2 104.0(5) . . . . ?
O1 P1 N1 C14 -107.1(12) . . . . ?
O1 P1 N2 P2 -105.0(6) . . . . ?
O1 P1 N2 C18 83.7(13) . . . . ?
O1 C2 C1 Br1 3.6(18) . . . . ?
O1 C2 C1 C2 -172.2(10) . . . 4_755 ?
O1 C2 C3 C5 -0.2(18) . . . . ?
O1 C2 C3 C59 173.6(11) . . . . ?
O4 P4 N4 P3 -91.7(6) . . . . ?
O4 P4 N4 C47 114.0(12) . . . . ?
O4 P4 N3 P3 99.6(6) . . . . ?
O4 P4 N3 C43 -88.6(12) . . . . ?
O4 C31 C30 Br4 7(2) . . . . ?
O4 C31 C30 C31 -174.3(11) . . . 4_655 ?
C11 C12 C13 Br2 177.5(9) . . . . ?
C11 C12 C13 C12 -2(2) . . . 3_565 ?
C11 C5 C3 C2 -126.6(12) . . . . ?
C11 C5 C3 C59 59.5(15) . . . . ?
C11 C5 C6 C7 -175(4) . . . . ?
C11 C5 C6A C7A 65(3) . . . . ?
C1 C2 C3 C5 -169.0(13) . . . . ?
C1 C2 C3 C59 4.7(18) . . . . ?
C39 C40 C41 O3 175.5(14) . . . . ?
C39 C40 C41 C42 3(2) . . . . ?
O3 P3 N4 P4 104.5(6) . . . . ?
O3 P3 N4 C47 -105.2(16) . . . . ?
O3 P3 N3 P4 -106.4(6) . . . . ?
O3 P3 N3 C43 83.5(16) . . . . ?
C12 C11 C10 C11 1(2) . . . 3_565 ?
C12 C11 C5 C3 63.5(14) . . . . ?
C12 C11 C5 C6 -179(3) . . . . ?
C12 C11 C5 C6A -172.2(16) . . . . ?
N1 P1 O1 C2 -67.8(13) . . . . ?
N1 P1 N2 P2 2.0(5) . . . . ?
N1 P1 N2 C18 -169.3(13) . . . . ?
N1 P2 O2 C12 -77.1(10) . . . . ?
N1 P2 N2 P1 -2.0(5) . . . . ?
N1 P2 N2 C18 170.6(10) . . . . ?
N2 P1 O1 C2 21.1(13) . . . . ?
N2 P1 N1 P2 -2.0(5) . . . . ?
N2 P1 N1 C14 147.0(13) . . . . ?
N2 P2 O2 C12 -160.6(10) . . . . ?
N2 P2 N1 P1 1.9(5) . . . . ?
N2 P2 N1 C14 -150.3(10) . . . . ?
C10 C11 C12 O2 174.1(11) . . . . ?
C10 C11 C12 C13 0.4(19) . . . . ?
C10 C11 C5 C3 -114.4(13) . . . . ?
C10 C11 C5 C6 3(3) . . . . ?
C10 C11 C5 C6A 10(2) . . . . ?
C5 C11 C12 O2 -3.9(16) . . . . ?
C5 C11 C12 C13 -177.6(12) . . . . ?
C5 C11 C10 C11 179.2(9) . . . 3_565 ?
C5 C6 C7 C8 -167(4) . . . . ?
C5 C6A C7A C8A -171(3) . . . . ?
C22 C23 C24 C25 37.8(18) . . . . ?
C3 C2 C1 Br1 172.5(9) . . . . ?
C3 C2 C1 C2 -3(2) . . . 4_755 ?
C3 C5 C6 C7 -53(5) . . . . ?
C3 C5 C6A C7A -170(2) . . . . ?
C3 C59 C3 C2 -7(2) 4_755 . . . ?
C3 C59 C3 C5 167.5(11) 4_755 . . . ?
C32 C34 C40 C39 58.7(18) . . . . ?
C32 C34 C40 C41 -126.3(15) . . . . ?
C32 C34 C4 C35 -175(2) . . . . ?
C32 C31 C30 Br4 178.4(11) . . . . ?
C32 C31 C30 C31 -2(3) . . . 4_655 ?
C27 C28 C29 Rh1 -29.6(14) . . . . ?
C27 C28 C29 C22 56.4(19) . . . . ?
C28 C27 C26 Rh1 -7.4(15) . . . . ?
C28 C27 C26 C25 -88.2(18) . . . . ?
C34 C32 C33 C32 176.7(10) . . . 4_655 ?
C34 C32 C31 O4 -3.4(18) . . . . ?
C34 C32 C31 C30 -175.6(14) . . . . ?
C34 C40 C41 O3 0(2) . . . . ?
C34 C40 C41 C42 -172.5(15) . . . . ?
C34 C4 C35 C36 -170(2) . . . . ?
C33 C32 C34 C40 -113.4(15) . . . . ?
C33 C32 C34 C4 12(2) . . . . ?
C33 C32 C31 O4 173.5(12) . . . . ?
C33 C32 C31 C30 1(2) . . . . ?
N4 P4 O4 C31 -76.6(11) . . . . ?
N4 P4 N3 P3 -2.2(6) . . . . ?
N4 P4 N3 C43 169.6(12) . . . . ?
N4 P3 O3 C41 -63.2(15) . . . . ?
N4 P3 N3 P4 2.2(6) . . . . ?
N4 P3 N3 C43 -167.9(16) . . . . ?
C23 C22 C29 Rh1 101.0(10) . . . . ?
C23 C22 C29 C28 -5.0(19) . . . . ?
C31 C32 C34 C40 63.3(17) . . . . ?
C31 C32 C34 C4 -171.7(17) . . . . ?
C31 C32 C33 C32 0(2) . . . 4_655 ?
C26 C27 C28 C29 24.9(17) . . . . ?
C26 C25 C24 C23 40(2) . . . . ?
N3 P4 O4 C31 -160.0(11) . . . . ?
N3 P4 N4 P3 2.1(6) . . . . ?
N3 P4 N4 C47 -152.2(12) . . . . ?
N3 P3 O3 C41 27.0(15) . . . . ?
N3 P3 N4 P4 -2.2(6) . . . . ?
N3 P3 N4 C47 148.2(16) . . . . ?
C24 C25 C26 Rh1 -101.4(16) . . . . ?
C24 C25 C26 C27 5(3) . . . . ?
C40 C39 C40 C34 167.3(13) 3_565 . . . ?
C40 C39 C40 C41 -8(3) 3_565 . . . ?
C40 C34 C4 C35 -48(3) . . . . ?
C29 C22 C23 C24 -92.6(14) . . . . ?
C56 C57 C58 C51 37(3) . . . . ?
C56 C55 C54 C53 47(3) . . . . ?
C41 C42 C41 O3 -171.3(12) 3_565 . . . ?
C41 C42 C41 C40 2(3) 3_565 . . . ?
C57 C56 C55 Rh2 100.7(15) . . . . ?
C57 C56 C55 C54 1(3) . . . . ?
C52 C51 C58 C57 41(3) . . . . ?
C52 C53 C54 C55 29(3) . . . . ?
C55 C56 C57 C58 -94(2) . . . . ?
C51 C52 C53 C54 -89(3) . . . . ?
C53 C52 C51 Rh2 106.4(19) . . . . ?
C53 C52 C51 C58 5(4) . . . . ?
C6 C5 C3 C2 111(3) . . . . ?
C6 C5 C3 C59 -63(3) . . . . ?
C6 C7 C8 C9 -69(5) . . . . ?
C7 C8 C9 C9 -59(4) . . . 4_755 ?
C6A C5 C3 C2 106.9(17) . . . . ?
C6A C5 C3 C59 -67.0(18) . . . . ?
C6A C7A C8A C9A 153(3) . . . . ?
C7A C8A C9A C9A -88(4) . . . 3_565 ?
C4 C34 C40 C39 -68(2) . . . . ?
C4 C34 C40 C41 107(2) . . . . ?
C4 C35 C36 C37 -79(3) . . . . ?

loop_
_twin_individual_id
_twin_individual_mass_fraction_refined
1 0.961(17)
2 0.039(17)
